data_4506150
loop_
_publ_author_name
'Lauw, Yansen'
'R\"uther, Thomas'
'Horne, Michael D.'
'Wallwork, Kia S.'
'Skelton, Brian W.'
'Madsen, Ian C.'
'Rodopoulos, Theo'

_publ_section_title
;
 Structural Studies on the Basic Ionic Liquid
 1-Ethyl-1,4-diazabicyclo[2.2.2]octanium Bis(trifluoromethylsulfonyl)imide
 and Its Bromide Precursor
;
_journal_issue 6
_journal_name_full 'Crystal Growth &amp; Design'
_journal_page_first 2803
_journal_paper_doi 10.1021/cg201592u
_journal_volume 12
_journal_year 2012
_chemical_absolute_configuration ad
_chemical_formula_moiety 'C8 H17 N2, C2 F6 N O4 S2'
_chemical_formula_sum 'C10 H17 F6 N3 O4 S2'
_chemical_formula_weight 421.39
_chemical_name_systematic
;
 ?
;
_space_group_IT_number 19
_symmetry_cell_setting orthorhombic
_symmetry_space_group_name_Hall 'P 2ac 2ab'
_symmetry_space_group_name_H-M 'P 21 21 21'
_atom_sites_solution_hydrogens geom
_atom_sites_solution_primary direct
_atom_sites_solution_secondary difmap
_audit_creation_date 2007-12-22T14:32:02-00:00
_audit_creation_method 'WinGX routine CIF_UPDATE'
_cell_angle_alpha 90
_cell_angle_beta 90
_cell_angle_gamma 90
_cell_formula_units_Z 4
_cell_length_a 8.8376(2)
_cell_length_b 12.9393(3)
_cell_length_c 14.6165(3)
_cell_measurement_reflns_used 9299
_cell_measurement_temperature 100(2)
_cell_measurement_theta_max 32.1577
_cell_measurement_theta_min 2.683
_cell_volume 1671.43(6)
_computing_cell_refinement
;
        CrysAlis RED, Oxford Diffraction Ltd.,
        Version 1.171.32.5 (release 08-05-2007 CrysAlis171 .NET)
        (compiled May  8 2007,13:10:02)
;
_computing_data_collection
;
        CrysAlis CCD, Oxford Diffraction Ltd.,
        Version 1.171.32.5 (release 08-05-2007 CrysAlis171 .NET)
        (compiled May  8 2007,13:10:02)
;
_computing_data_reduction
;
        CrysAlis RED, Oxford Diffraction Ltd.,
        Version 1.171.32.5 (release 08-05-2007 CrysAlis171 .NET)
        (compiled May  8 2007,13:10:02)
;
_computing_structure_refinement 'SHELXL-97 (Sheldrick, 1997)'
_diffrn_ambient_temperature 100(2)
_diffrn_detector_area_resol_mean 16.0009
_diffrn_measured_fraction_theta_full 0.995
_diffrn_measured_fraction_theta_max 0.96
_diffrn_measurement_device_type
;
 Oxford Diffraction Xcalibur diffractometer
;
_diffrn_measurement_method '\p and \w scans'
_diffrn_orient_matrix_UB_11 -0.0139823614
_diffrn_orient_matrix_UB_12 0.0519877999
_diffrn_orient_matrix_UB_13 -0.0126781554
_diffrn_orient_matrix_UB_21 0.0352295181
_diffrn_orient_matrix_UB_22 -0.0089070318
_diffrn_orient_matrix_UB_23 -0.0428305743
_diffrn_orient_matrix_UB_31 -0.0706428905
_diffrn_orient_matrix_UB_32 -0.0147906727
_diffrn_orient_matrix_UB_33 -0.0188052535
_diffrn_radiation_monochromator graphite
_diffrn_radiation_type MoK\a
_diffrn_radiation_wavelength 0.71073
_diffrn_reflns_av_R_equivalents 0.0427
_diffrn_reflns_av_unetI/netI 0.0654
_diffrn_reflns_limit_h_max 12
_diffrn_reflns_limit_h_min -13
_diffrn_reflns_limit_k_max 18
_diffrn_reflns_limit_k_min -19
_diffrn_reflns_limit_l_max 21
_diffrn_reflns_limit_l_min -21
_diffrn_reflns_number 25957
_diffrn_reflns_theta_full 31.5
_diffrn_reflns_theta_max 32.31
_diffrn_reflns_theta_min 2.69
_exptl_absorpt_coefficient_mu 0.404
_exptl_absorpt_correction_T_max 1
_exptl_absorpt_correction_T_min 0.91762
_exptl_absorpt_correction_type multi-scan
_exptl_absorpt_process_details
;
        CrysAlis RED, Oxford Diffraction Ltd.,
        Version 1.171.32.5 (release 08-05-2007 CrysAlis171 .NET)
        (compiled May  8 2007,13:10:02)
        Empirical absorption correction using spherical harmonics,
 implemented in SCALE3 ABSPACK scaling algorithm.
;
_exptl_crystal_colour colourless
_exptl_crystal_density_diffrn 1.675
_exptl_crystal_density_method 'not measured'
_exptl_crystal_description needle
_exptl_crystal_F_000 864
_exptl_crystal_size_max 0.3
_exptl_crystal_size_mid 0.06
_exptl_crystal_size_min 0.055
_refine_diff_density_max 0.419
_refine_diff_density_min -0.331
_refine_diff_density_rms 0.053
_refine_ls_abs_structure_details 'Flack H D (1983), Acta Cryst. A39, 876-881'
_refine_ls_abs_structure_Flack -0.02(4)
_refine_ls_extinction_method none
_refine_ls_goodness_of_fit_ref 0.903
_refine_ls_hydrogen_treatment constr
_refine_ls_matrix_type full
_refine_ls_number_parameters 227
_refine_ls_number_reflns 5599
_refine_ls_number_restraints 0
_refine_ls_restrained_S_all 0.903
_refine_ls_R_factor_all 0.0516
_refine_ls_R_factor_gt 0.0317
_refine_ls_shift/su_max 0.002
_refine_ls_shift/su_mean 0
_refine_ls_structure_factor_coef Fsqd
_refine_ls_weighting_details 'calc w=1/[\s^2^(Fo^2^)+(0.0284P)^2^+0.0000P] where P=(Fo^2^+2Fc^2^)/3'
_refine_ls_weighting_scheme calc
_refine_ls_wR_factor_gt 0.0562
_refine_ls_wR_factor_ref 0.0598
_reflns_number_gt 4115
_reflns_number_total 5599
_reflns_threshold_expression I>2sigma(I)
_cod_data_source_file cg201592u_si_003.cif
_cod_data_source_block dab2tf
_cod_database_code 4506150

loop_
_symmetry_equiv_pos_as_xyz
'x, y, z'
'-x+1/2, -y, z+1/2'
'-x, y+1/2, -z+1/2'
'x+1/2, -y+1/2, -z'

loop_
_atom_site_label
_atom_site_type_symbol
_atom_site_fract_x
_atom_site_fract_y
_atom_site_fract_z
_atom_site_U_iso_or_equiv
_atom_site_adp_type
_atom_site_occupancy
_atom_site_symmetry_multiplicity
_atom_site_calc_flag
_atom_site_refinement_flags
N1 N 0.68497(14) 0.05675(10) 0.02314(8) 0.0150(3) Uani 1 1 d .
N2 N 0.50108(15) 0.21059(11) 0.02758(9) 0.0231(3) Uani 1 1 d .
C11 C 0.70665(19) 0.12467(12) -0.05998(10) 0.0195(3) Uani 1 1 d .
H11A H 0.699 0.0827 -0.1164 0.023 Uiso 1 1 calc R
H11B H 0.8081 0.1571 -0.0583 0.023 Uiso 1 1 calc R
C12 C 0.58365(19) 0.20843(13) -0.05973(11) 0.0229(3) Uani 1 1 d .
H12A H 0.6309 0.2767 -0.0705 0.028 Uiso 1 1 calc R
H12B H 0.5116 0.1951 -0.1102 0.028 Uiso 1 1 calc R
C13 C 0.79498(17) -0.03190(13) 0.02309(10) 0.0208(3) Uani 1 1 d .
H13A H 0.7866 -0.0688 0.0822 0.025 Uiso 1 1 calc R
H13B H 0.8989 -0.0037 0.0189 0.025 Uiso 1 1 calc R
C14 C 0.7724(2) -0.10906(14) -0.05369(12) 0.0278(4) Uani 1 1 d .
H14A H 0.6699 -0.1377 -0.0503 0.042 Uiso 1 1 calc R
H14B H 0.8464 -0.165 -0.0477 0.042 Uiso 1 1 calc R
H14C H 0.7863 -0.0743 -0.1127 0.042 Uiso 1 1 calc R
C21 C 0.52307(16) 0.01995(14) 0.02527(11) 0.0209(3) Uani 1 1 d .
H21A H 0.5087 -0.0293 0.0764 0.025 Uiso 1 1 calc R
H21B H 0.4983 -0.016 -0.0326 0.025 Uiso 1 1 calc R
C22 C 0.41884(19) 0.11339(13) 0.03783(11) 0.0234(4) Uani 1 1 d .
H22A H 0.3364 0.1104 -0.008 0.028 Uiso 1 1 calc R
H22B H 0.3724 0.1107 0.0994 0.028 Uiso 1 1 calc R
C31 C 0.71200(19) 0.12171(13) 0.10710(10) 0.0204(3) Uani 1 1 d .
H31A H 0.8198 0.1422 0.1102 0.025 Uiso 1 1 calc R
H31B H 0.6875 0.0814 0.1627 0.025 Uiso 1 1 calc R
C32 C 0.61150(19) 0.21866(14) 0.10247(11) 0.0232(4) Uani 1 1 d .
H32A H 0.5573 0.2273 0.1612 0.028 Uiso 1 1 calc R
H32B H 0.6758 0.2804 0.0929 0.028 Uiso 1 1 calc R
C1 C 0.15411(18) -0.14829(13) 0.17339(11) 0.0201(3) Uani 1 1 d .
F11 F 0.30101(11) -0.14266(8) 0.15420(7) 0.0337(3) Uani 1 1 d .
F12 F 0.07986(12) -0.16777(8) 0.09595(6) 0.0300(2) Uani 1 1 d .
F13 F 0.13328(11) -0.22738(7) 0.22945(7) 0.0291(2) Uani 1 1 d .
S2 S 0.08341(4) -0.02714(3) 0.22240(2) 0.01668(8) Uani 1 1 d .
O21 O 0.11804(12) 0.04935(9) 0.15525(7) 0.0220(3) Uani 1 1 d .
O22 O -0.07181(11) -0.04921(9) 0.24165(7) 0.0218(2) Uani 1 1 d .
N3 N 0.17065(14) -0.01890(11) 0.31631(8) 0.0191(3) Uani 1 1 d .
S4 S 0.32779(4) 0.03690(3) 0.33095(3) 0.01971(9) Uani 1 1 d .
O41 O 0.42569(12) 0.04247(10) 0.25334(7) 0.0265(3) Uani 1 1 d .
O42 O 0.38803(13) 0.00285(9) 0.41600(8) 0.0299(3) Uani 1 1 d .
C5 C 0.2741(2) 0.17141(15) 0.35275(13) 0.0302(4) Uani 1 1 d .
F51 F 0.39588(12) 0.22645(8) 0.37513(8) 0.0398(3) Uani 1 1 d .
F52 F 0.17701(14) 0.17729(9) 0.42232(9) 0.0500(3) Uani 1 1 d .
F53 F 0.21128(14) 0.21486(8) 0.28025(9) 0.0468(3) Uani 1 1 d .

loop_
_atom_site_aniso_label
_atom_site_aniso_U_11
_atom_site_aniso_U_22
_atom_site_aniso_U_33
_atom_site_aniso_U_23
_atom_site_aniso_U_13
_atom_site_aniso_U_12
N1 0.0125(6) 0.0169(7) 0.0156(6) 0.0000(5) -0.0005(5) -0.0012(6)
N2 0.0221(7) 0.0236(8) 0.0235(7) -0.0021(6) -0.0014(6) 0.0047(7)
C11 0.0209(8) 0.0205(9) 0.0172(8) 0.0036(7) 0.0026(6) -0.0011(7)
C12 0.0281(9) 0.0192(8) 0.0215(8) 0.0054(7) -0.0031(8) 0.0009(8)
C13 0.0193(7) 0.0205(8) 0.0228(7) 0.0012(7) -0.0023(6) 0.0035(8)
C14 0.0299(10) 0.0229(9) 0.0307(10) -0.0056(8) -0.0028(8) 0.0057(8)
C21 0.0145(7) 0.0227(9) 0.0254(8) 0.0031(7) -0.0001(6) -0.0040(7)
C22 0.0144(8) 0.0310(10) 0.0248(8) 0.0012(7) -0.0010(7) 0.0011(8)
C31 0.0224(9) 0.0233(9) 0.0157(7) -0.0031(7) -0.0028(6) -0.0006(7)
C32 0.0255(9) 0.0234(9) 0.0207(8) -0.0045(7) -0.0005(7) 0.0024(7)
C1 0.0193(8) 0.0208(8) 0.0201(8) -0.0020(7) -0.0017(7) -0.0005(7)
F11 0.0207(5) 0.0357(6) 0.0445(6) -0.0104(5) 0.0076(5) 0.0011(5)
F12 0.0365(6) 0.0318(6) 0.0217(5) -0.0091(4) -0.0070(4) 0.0022(5)
F13 0.0400(6) 0.0185(5) 0.0287(5) 0.0026(4) 0.0000(4) 0.0019(4)
S2 0.01673(17) 0.01756(19) 0.01574(16) 0.00094(16) -0.00056(15) -0.00074(17)
O21 0.0233(6) 0.0230(6) 0.0196(5) 0.0053(5) -0.0022(4) -0.0018(5)
O22 0.0171(5) 0.0265(7) 0.0219(5) 0.0017(5) 0.0006(4) -0.0004(5)
N3 0.0184(6) 0.0226(7) 0.0162(6) 0.0004(5) -0.0015(5) -0.0034(6)
S4 0.01915(18) 0.0200(2) 0.02000(18) 0.00085(17) -0.00312(15) -0.00192(18)
O41 0.0190(5) 0.0347(7) 0.0257(6) -0.0008(5) 0.0012(5) -0.0025(6)
O42 0.0306(6) 0.0341(8) 0.0251(6) 0.0038(5) -0.0111(5) -0.0056(5)
C5 0.0267(9) 0.0243(10) 0.0397(11) -0.0060(8) -0.0033(8) -0.0034(8)
F51 0.0340(6) 0.0268(6) 0.0585(7) -0.0065(5) -0.0108(6) -0.0097(5)
F52 0.0452(7) 0.0402(7) 0.0647(8) -0.0266(6) 0.0186(7) -0.0034(6)
F53 0.0538(7) 0.0230(6) 0.0635(7) 0.0005(6) -0.0260(7) 0.0065(6)

loop_
_atom_type_symbol
_atom_type_description
_atom_type_scat_dispersion_real
_atom_type_scat_dispersion_imag
_atom_type_scat_source
C C 0.0033 0.0016 'International Tables Vol C Tables 4.2.6.8 and 6.1.1.4'
H H 0 0 'International Tables Vol C Tables 4.2.6.8 and 6.1.1.4'
N N 0.0061 0.0033 'International Tables Vol C Tables 4.2.6.8 and 6.1.1.4'
S S 0.1246 0.1234 'International Tables Vol C Tables 4.2.6.8 and 6.1.1.4'
O O 0.0106 0.006 'International Tables Vol C Tables 4.2.6.8 and 6.1.1.4'
F F 0.0171 0.0103 'International Tables Vol C Tables 4.2.6.8 and 6.1.1.4'

loop_
_geom_angle_atom_site_label_1
_geom_angle_atom_site_label_2
_geom_angle_atom_site_label_3
_geom_angle
C13 N1 C31 108.88(11)
C13 N1 C21 111.88(12)
C31 N1 C21 108.04(12)
C13 N1 C11 111.17(11)
C31 N1 C11 108.07(11)
C21 N1 C11 108.68(12)
C22 N2 C32 108.36(13)
C22 N2 C12 108.65(13)
C32 N2 C12 108.55(12)
N1 C11 C12 108.59(12)
N1 C11 H11A 110
C12 C11 H11A 110
N1 C11 H11B 110
C12 C11 H11B 110
H11A C11 H11B 108.4
N2 C12 C11 111.53(13)
N2 C12 H12A 109.3
C11 C12 H12A 109.3
N2 C12 H12B 109.3
C11 C12 H12B 109.3
H12A C12 H12B 108
N1 C13 C14 114.69(13)
N1 C13 H13A 108.6
C14 C13 H13A 108.6
N1 C13 H13B 108.6
C14 C13 H13B 108.6
H13A C13 H13B 107.6
C13 C14 H14A 109.5
C13 C14 H14B 109.5
H14A C14 H14B 109.5
C13 C14 H14C 109.5
H14A C14 H14C 109.5
H14B C14 H14C 109.5
N1 C21 C22 108.90(13)
N1 C21 H21A 109.9
C22 C21 H21A 109.9
N1 C21 H21B 109.9
C22 C21 H21B 109.9
H21A C21 H21B 108.3
N2 C22 C21 111.62(13)
N2 C22 H22A 109.3
C21 C22 H22A 109.3
N2 C22 H22B 109.3
C21 C22 H22B 109.3
H22A C22 H22B 108
N1 C31 C32 109.13(12)
N1 C31 H31A 109.9
C32 C31 H31A 109.9
N1 C31 H31B 109.9
C32 C31 H31B 109.9
H31A C31 H31B 108.3
N2 C32 C31 110.98(13)
N2 C32 H32A 109.4
C31 C32 H32A 109.4
N2 C32 H32B 109.4
C31 C32 H32B 109.4
H32A C32 H32B 108
F13 C1 F11 107.97(13)
F13 C1 F12 108.13(13)
F11 C1 F12 108.17(13)
F13 C1 S2 111.83(11)
F11 C1 S2 111.60(11)
F12 C1 S2 109.02(11)
O21 S2 O22 118.67(7)
O21 S2 N3 116.53(7)
O22 S2 N3 108.13(7)
O21 S2 C1 104.55(7)
O22 S2 C1 103.48(7)
N3 S2 C1 103.37(7)
S2 N3 S4 125.33(8)
O42 S4 O41 118.88(7)
O42 S4 N3 107.81(7)
O41 S4 N3 116.61(7)
O42 S4 C5 103.85(8)
O41 S4 C5 104.31(8)
N3 S4 C5 103.30(8)
F53 C5 F51 107.99(15)
F53 C5 F52 108.49(15)
F51 C5 F52 107.60(15)
F53 C5 S4 111.93(12)
F51 C5 S4 109.96(12)
F52 C5 S4 110.72(13)

loop_
_geom_bond_atom_site_label_1
_geom_bond_atom_site_label_2
_geom_bond_distance
N1 C13 1.504(2)
N1 C31 1.5065(19)
N1 C21 1.5083(19)
N1 C11 1.5116(19)
N2 C22 1.460(2)
N2 C32 1.470(2)
N2 C12 1.470(2)
C11 C12 1.535(2)
C11 H11A 0.99
C11 H11B 0.99
C12 H12A 0.99
C12 H12B 0.99
C13 C14 1.515(2)
C13 H13A 0.99
C13 H13B 0.99
C14 H14A 0.98
C14 H14B 0.98
C14 H14C 0.98
C21 C22 1.531(2)
C21 H21A 0.99
C21 H21B 0.99
C22 H22A 0.99
C22 H22B 0.99
C31 C32 1.538(2)
C31 H31A 0.99
C31 H31B 0.99
C32 H32A 0.99
C32 H32B 0.99
C1 F13 1.3238(19)
C1 F11 1.3302(18)
C1 F12 1.3324(18)
C1 S2 1.8333(17)
S2 O21 1.4270(11)
S2 O22 1.4292(11)
S2 N3 1.5779(12)
N3 S4 1.5798(13)
S4 O42 1.4222(11)
S4 O41 1.4285(11)
S4 C5 1.8319(19)
C5 F53 1.322(2)
C5 F51 1.332(2)
C5 F52 1.333(2)
